data_7249897
loop_
_publ_author_name
'Xu, Tiantian'
'Wang, Fen-Dou'
'Yang, Wen-Chao'
'Lu, Tong'
'Wang, Min'
'Li, Pinhua'

_publ_section_title
;
 Photo-induced intramolecular alkyl/aryl group transfer and SO2 Insertion:
 A new strategy for the synthesis of
 3&#x2011;(alkyl/arylsulfonyl)benzothiophenes
;
_journal_name_full 'Green Chemistry'
_journal_paper_doi 10.1039/D4GC06127F
_journal_year 2024
_chemical_formula_moiety 'C23 H18 O2 S'
_chemical_formula_sum 'C23 H18 O2 S'
_chemical_formula_weight 358.43
_space_group_crystal_system monoclinic
_space_group_IT_number 15
_space_group_name_Hall '-C 2yc'
_space_group_name_H-M_alt 'C 1 2/c 1'
_atom_sites_solution_hydrogens geom
_audit_creation_date 2024-10-10
_audit_creation_method
;
Olex2 1.3
(compiled 2020.11.12 svn.r5f609507 for OlexSys, GUI svn.r6408)
;
_audit_update_record
;
2024-11-05 deposited with the CCDC.	2025-02-03 downloaded from the CCDC.
;
_cell_angle_alpha 90
_cell_angle_beta 95.56(3)
_cell_angle_gamma 90
_cell_formula_units_Z 8
_cell_length_a 28.64(2)
_cell_length_b 6.895(5)
_cell_length_c 18.824(15)
_cell_measurement_reflns_used 2450
_cell_measurement_temperature 293.15
_cell_measurement_theta_max 19.56
_cell_measurement_theta_min 2.48
_cell_volume 3700(5)
_computing_molecular_graphics 'Olex2 1.3 (Dolomanov et al., 2009)'
_computing_publication_material 'Olex2 1.3 (Dolomanov et al., 2009)'
_computing_structure_refinement 'SHELXL 2018/3 (Sheldrick, 2015)'
_computing_structure_solution 'SHELXT 2018/2 (Sheldrick, 2018)'
_diffrn_ambient_temperature 293.15
_diffrn_measured_fraction_theta_full 0.996
_diffrn_measured_fraction_theta_max 0.995
_diffrn_measurement_device_type 'Bruker APEX-II CCD'
_diffrn_measurement_method '\f and \w scans'
_diffrn_radiation_type MoK\a
_diffrn_radiation_wavelength 0.71073
_diffrn_reflns_av_R_equivalents 0.1254
_diffrn_reflns_av_unetI/netI 0.0545
_diffrn_reflns_Laue_measured_fraction_full 0.996
_diffrn_reflns_Laue_measured_fraction_max 0.995
_diffrn_reflns_limit_h_max 37
_diffrn_reflns_limit_h_min -37
_diffrn_reflns_limit_k_max 8
_diffrn_reflns_limit_k_min -7
_diffrn_reflns_limit_l_max 24
_diffrn_reflns_limit_l_min -24
_diffrn_reflns_number 52356
_diffrn_reflns_point_group_measured_fraction_full 0.996
_diffrn_reflns_point_group_measured_fraction_max 0.995
_diffrn_reflns_theta_full 25.242
_diffrn_reflns_theta_max 27.560
_diffrn_reflns_theta_min 2.483
_diffrn_standards_number 0
_exptl_absorpt_coefficient_mu 0.189
_exptl_absorpt_correction_T_max 0.7456
_exptl_absorpt_correction_T_min 0.6363
_exptl_absorpt_correction_type multi-scan
_exptl_absorpt_process_details
;
SADABS-2016/2 (Bruker,2016/2) was used for absorption correction.
wR2(int) was 0.1486 before and 0.0797 after correction.
The Ratio of minimum to maximum transmission is 0.8534.
The \l/2 correction factor is Not present.
;
_exptl_crystal_colour colourless
_exptl_crystal_colour_primary colourless
_exptl_crystal_density_diffrn 1.287
_exptl_crystal_description block
_exptl_crystal_F_000 1504
_exptl_crystal_size_max 0.19
_exptl_crystal_size_mid 0.1
_exptl_crystal_size_min 0.1
_refine_diff_density_max 0.157
_refine_diff_density_min -0.254
_refine_diff_density_rms 0.040
_refine_ls_extinction_method none
_refine_ls_goodness_of_fit_ref 1.050
_refine_ls_hydrogen_treatment constr
_refine_ls_matrix_type full
_refine_ls_number_parameters 246
_refine_ls_number_reflns 4250
_refine_ls_number_restraints 7
_refine_ls_restrained_S_all 1.049
_refine_ls_R_factor_all 0.0930
_refine_ls_R_factor_gt 0.0545
_refine_ls_shift/su_max 0.001
_refine_ls_shift/su_mean 0.000
_refine_ls_structure_factor_coef Fsqd
_refine_ls_weighting_details 'w=1/[\s^2^(Fo^2^)+(0.0460P)^2^+2.2194P] where P=(Fo^2^+2Fc^2^)/3'
_refine_ls_weighting_scheme calc
_refine_ls_wR_factor_gt 0.1167
_refine_ls_wR_factor_ref 0.1435
_reflns_Friedel_coverage 0.000
_reflns_number_gt 2653
_reflns_number_total 4250
_reflns_threshold_expression 'I > 2\s(I)'
_cod_data_source_file d4gc06127f2.cif
_cod_data_source_block 1_a
_cod_database_code 7249897
_shelx_shelxl_version_number 2018/3
_shelx_space_group_comment
;
The symmetry employed for this shelxl refinement is uniquely defined
by the following loop, which should always be used as a source of
symmetry information in preference to the above space-group names.
They are only intended as comments.
;
_shelx_estimated_absorpt_t_max 0.981
_shelx_estimated_absorpt_t_min 0.965
_olex2_refinement_description
;
1. Fixed Uiso
 At 1.2 times of:
  All C(H) groups
 At 1.5 times of:
  All C(H,H,H) groups
2. Uiso/Uaniso restraints and constraints
C22 \\sim O2A: within 2A with sigma of 0.01 and sigma for terminal atoms of
0.02 within 2A
3. Same fragment restrains
{C22, O2A} sigma for 1-2: 0.01, 1-3: 0.02
as in
{C22, O2}
4. Others
 Sof(O2A)=1-FVAR(1)
 Sof(O2)=FVAR(1)
5.a Ternary CH refined with riding coordinates:
 C15(H15)
5.b Aromatic/amide H refined with riding coordinates:
 C4(H4), C5(H5), C6(H6), C7(H7), C10(H10), C11(H11), C12(H12), C13(H13),
 C14(H14), C17(H17), C18(H18), C19(H19), C20(H20), C21(H21)
5.c Idealised Me refined as rotating group:
 C23(H23A,H23B,H23C)
;
_olex2_submission_special_instructions 'No special instructions were received'

loop_
_space_group_symop_operation_xyz
'x, y, z'
'-x, y, -z+1/2'
'x+1/2, y+1/2, z'
'-x+1/2, y+1/2, -z+1/2'
'-x, -y, -z'
'x, -y, z-1/2'
'-x+1/2, -y+1/2, -z'
'x+1/2, -y+1/2, z-1/2'

loop_
_atom_site_label
_atom_site_type_symbol
_atom_site_fract_x
_atom_site_fract_y
_atom_site_fract_z
_atom_site_U_iso_or_equiv
_atom_site_adp_type
_atom_site_occupancy
_atom_site_site_symmetry_order
_atom_site_calc_flag
_atom_site_refinement_flags_posn
_atom_site_refinement_flags_adp
_atom_site_refinement_flags_occupancy
_atom_site_disorder_assembly
_atom_site_disorder_group
S1 S 0.57852(2) 0.59351(9) 0.56386(3) 0.0643(2) Uani 1 1 d . . . . .
O1 O 0.63457(6) 0.3416(2) 0.34731(8) 0.0562(4) Uani 1 1 d . . . . .
C1 C 0.58538(8) 0.6370(3) 0.47455(12) 0.0495(5) Uani 1 1 d . . . . .
C2 C 0.61911(7) 0.5238(3) 0.44965(11) 0.0451(5) Uani 1 1 d . . . . .
C3 C 0.64095(7) 0.3962(3) 0.50373(11) 0.0454(5) Uani 1 1 d . . . . .
C4 C 0.67710(8) 0.2621(3) 0.49964(12) 0.0538(6) Uani 1 1 d . . . . .
H4 H 0.690786 0.245732 0.457218 0.065 Uiso 1 1 calc R U . . .
C5 C 0.69223(9) 0.1548(3) 0.55873(13) 0.0623(6) Uani 1 1 d . . . . .
H5 H 0.716620 0.066843 0.556207 0.075 Uiso 1 1 calc R U . . .
C6 C 0.67183(10) 0.1750(4) 0.62224(14) 0.0675(7) Uani 1 1 d . . . . .
H6 H 0.682314 0.098928 0.661356 0.081 Uiso 1 1 calc R U . . .
C7 C 0.63657(9) 0.3053(4) 0.62790(13) 0.0640(7) Uani 1 1 d . . . . .
H7 H 0.622964 0.319149 0.670510 0.077 Uiso 1 1 calc R U . . .
C8 C 0.62140(8) 0.4169(3) 0.56879(12) 0.0522(6) Uani 1 1 d . . . . .
C9 C 0.55575(8) 0.7868(3) 0.43689(12) 0.0512(5) Uani 1 1 d . . . . .
C10 C 0.52340(9) 0.7370(4) 0.38043(14) 0.0654(7) Uani 1 1 d . . . . .
H10 H 0.520108 0.608050 0.366269 0.078 Uiso 1 1 calc R U . . .
C11 C 0.49600(10) 0.8782(4) 0.34509(16) 0.0789(8) Uani 1 1 d . . . . .
H11 H 0.474277 0.844102 0.307222 0.095 Uiso 1 1 calc R U . . .
C12 C 0.50066(11) 1.0681(4) 0.36550(17) 0.0777(8) Uani 1 1 d . . . . .
H12 H 0.482421 1.163042 0.341149 0.093 Uiso 1 1 calc R U . . .
C13 C 0.53222(10) 1.1184(4) 0.42188(17) 0.0755(8) Uani 1 1 d . . . . .
H13 H 0.535198 1.247400 0.436093 0.091 Uiso 1 1 calc R U . . .
C14 C 0.55941(9) 0.9785(3) 0.45735(14) 0.0628(6) Uani 1 1 d . . . . .
H14 H 0.580621 1.013576 0.495757 0.075 Uiso 1 1 calc R U . . .
C15 C 0.63276(8) 0.5381(3) 0.37520(11) 0.0470(5) Uani 1 1 d . . . . .
H15 H 0.608384 0.610327 0.346149 0.056 Uiso 1 1 calc R U . . .
C16 C 0.67948(8) 0.6341(3) 0.36844(11) 0.0456(5) Uani 1 1 d . . . . .
C17 C 0.70359(9) 0.6004(3) 0.30974(12) 0.0598(6) Uani 1 1 d . . . . .
H17 H 0.691612 0.512112 0.275333 0.072 Uiso 1 1 calc R U . . .
C18 C 0.74489(10) 0.6945(4) 0.30092(14) 0.0700(7) Uani 1 1 d . . . . .
H18 H 0.760659 0.669088 0.261003 0.084 Uiso 1 1 calc R U . . .
C19 C 0.76272(10) 0.8247(4) 0.35062(14) 0.0687(7) Uani 1 1 d . . . . .
H19 H 0.790714 0.888505 0.344866 0.082 Uiso 1 1 calc R U . . .
C20 C 0.73935(10) 0.8613(4) 0.40893(15) 0.0733(8) Uani 1 1 d . . . . .
H20 H 0.751351 0.950754 0.442878 0.088 Uiso 1 1 calc R U . . .
C21 C 0.69790(9) 0.7659(4) 0.41777(13) 0.0642(7) Uani 1 1 d . . . . .
H21 H 0.682299 0.791574 0.457818 0.077 Uiso 1 1 calc R U . . .
C22 C 0.60706(10) 0.2958(4) 0.28845(14) 0.0638(7) Uani 1 1 d D U . . .
O2 O 0.5841(6) 0.4139(14) 0.2534(5) 0.090(2) Uani 0.84(4) 1 d D . P A 1
C23 C 0.61307(11) 0.0891(4) 0.26960(17) 0.0881(10) Uani 1 1 d . . . . .
H23A H 0.644858 0.050263 0.283226 0.132 Uiso 1 1 calc R U . . .
H23B H 0.606066 0.072603 0.219048 0.132 Uiso 1 1 calc R U . . .
H23C H 0.592163 0.010641 0.294308 0.132 Uiso 1 1 calc R U . . .
O2A O 0.5706(9) 0.376(5) 0.272(3) 0.063(8) Uani 0.16(4) 1 d D U P A 2

loop_
_atom_site_aniso_label
_atom_site_aniso_U_11
_atom_site_aniso_U_22
_atom_site_aniso_U_33
_atom_site_aniso_U_23
_atom_site_aniso_U_13
_atom_site_aniso_U_12
S1 0.0721(5) 0.0641(4) 0.0598(4) 0.0051(3) 0.0230(3) 0.0164(3)
O1 0.0639(10) 0.0501(9) 0.0534(9) -0.0133(7) 0.0001(8) -0.0014(7)
C1 0.0495(13) 0.0457(12) 0.0539(13) -0.0015(10) 0.0076(10) -0.0002(10)
C2 0.0454(12) 0.0426(11) 0.0474(12) -0.0030(9) 0.0048(9) -0.0007(9)
C3 0.0483(12) 0.0395(11) 0.0482(12) -0.0011(9) 0.0043(10) -0.0011(9)
C4 0.0537(14) 0.0516(13) 0.0564(14) -0.0015(11) 0.0072(11) 0.0047(11)
C5 0.0668(16) 0.0551(14) 0.0643(16) 0.0033(12) 0.0028(13) 0.0118(12)
C6 0.0771(18) 0.0630(15) 0.0618(16) 0.0160(12) 0.0037(14) 0.0110(14)
C7 0.0779(18) 0.0635(15) 0.0517(14) 0.0077(12) 0.0111(13) 0.0035(13)
C8 0.0568(14) 0.0486(12) 0.0521(13) 0.0012(10) 0.0103(11) 0.0007(10)
C9 0.0484(13) 0.0486(12) 0.0578(14) 0.0024(10) 0.0120(11) 0.0048(10)
C10 0.0597(16) 0.0633(15) 0.0722(17) -0.0042(13) 0.0016(13) 0.0108(12)
C11 0.0669(18) 0.087(2) 0.081(2) 0.0031(16) -0.0041(15) 0.0207(15)
C12 0.0718(19) 0.077(2) 0.086(2) 0.0217(16) 0.0171(16) 0.0280(15)
C13 0.0770(19) 0.0527(15) 0.099(2) 0.0080(14) 0.0178(17) 0.0118(14)
C14 0.0612(16) 0.0517(13) 0.0765(17) 0.0000(12) 0.0111(13) 0.0039(12)
C15 0.0517(13) 0.0419(11) 0.0470(12) -0.0036(9) 0.0024(10) 0.0037(9)
C16 0.0543(13) 0.0418(11) 0.0408(11) 0.0015(9) 0.0050(10) 0.0038(9)
C17 0.0640(16) 0.0661(15) 0.0501(13) -0.0087(11) 0.0089(12) -0.0051(12)
C18 0.0706(18) 0.0821(18) 0.0605(16) 0.0026(14) 0.0215(14) -0.0069(14)
C19 0.0661(17) 0.0709(17) 0.0702(17) 0.0090(14) 0.0121(14) -0.0136(14)
C20 0.0801(19) 0.0683(16) 0.0720(18) -0.0111(14) 0.0095(15) -0.0215(14)
C21 0.0734(17) 0.0613(15) 0.0601(15) -0.0139(12) 0.0173(13) -0.0124(13)
C22 0.0651(18) 0.0730(17) 0.0531(15) -0.0121(13) 0.0056(13) -0.0132(14)
O2 0.104(4) 0.098(3) 0.063(3) -0.0055(19) -0.018(3) -0.010(4)
C23 0.089(2) 0.082(2) 0.095(2) -0.0428(17) 0.0140(17) -0.0148(16)
O2A 0.042(10) 0.064(10) 0.079(13) -0.001(8) -0.011(7) -0.002(7)

loop_
_atom_type_symbol
_atom_type_description
_atom_type_scat_dispersion_real
_atom_type_scat_dispersion_imag
_atom_type_scat_source
C C 0.0033 0.0016 'International Tables Vol C Tables 4.2.6.8 and 6.1.1.4'
H H 0.0000 0.0000 'International Tables Vol C Tables 4.2.6.8 and 6.1.1.4'
O O 0.0106 0.0060 'International Tables Vol C Tables 4.2.6.8 and 6.1.1.4'
S S 0.1246 0.1234 'International Tables Vol C Tables 4.2.6.8 and 6.1.1.4'

loop_
_geom_angle_atom_site_label_1
_geom_angle_atom_site_label_2
_geom_angle_atom_site_label_3
_geom_angle
_geom_angle_site_symmetry_1
_geom_angle_site_symmetry_3
_geom_angle_publ_flag
C8 S1 C1 91.56(11) . . ?
C22 O1 C15 118.78(19) . . ?
C2 C1 S1 112.65(17) . . ?
C2 C1 C9 129.2(2) . . ?
C9 C1 S1 118.19(16) . . ?
C1 C2 C3 112.4(2) . . ?
C1 C2 C15 123.0(2) . . ?
C3 C2 C15 124.60(19) . . ?
C4 C3 C2 129.7(2) . . ?
C4 C3 C8 118.5(2) . . ?
C8 C3 C2 111.84(19) . . ?
C3 C4 H4 120.3 . . ?
C5 C4 C3 119.4(2) . . ?
C5 C4 H4 120.3 . . ?
C4 C5 H5 119.4 . . ?
C4 C5 C6 121.2(2) . . ?
C6 C5 H5 119.4 . . ?
C5 C6 H6 119.7 . . ?
C7 C6 C5 120.7(2) . . ?
C7 C6 H6 119.7 . . ?
C6 C7 H7 120.7 . . ?
C6 C7 C8 118.6(2) . . ?
C8 C7 H7 120.7 . . ?
C3 C8 S1 111.54(17) . . ?
C7 C8 S1 126.89(19) . . ?
C7 C8 C3 121.6(2) . . ?
C10 C9 C1 120.4(2) . . ?
C14 C9 C1 120.9(2) . . ?
C14 C9 C10 118.7(2) . . ?
C9 C10 H10 119.9 . . ?
C11 C10 C9 120.1(3) . . ?
C11 C10 H10 119.9 . . ?
C10 C11 H11 119.8 . . ?
C12 C11 C10 120.3(3) . . ?
C12 C11 H11 119.8 . . ?
C11 C12 H12 120.0 . . ?
C11 C12 C13 119.9(3) . . ?
C13 C12 H12 120.0 . . ?
C12 C13 H13 120.0 . . ?
C12 C13 C14 120.0(3) . . ?
C14 C13 H13 120.0 . . ?
C9 C14 H14 119.5 . . ?
C13 C14 C9 120.9(3) . . ?
C13 C14 H14 119.5 . . ?
O1 C15 C2 107.35(16) . . ?
O1 C15 H15 108.7 . . ?
O1 C15 C16 108.35(17) . . ?
C2 C15 H15 108.7 . . ?
C2 C15 C16 115.02(18) . . ?
C16 C15 H15 108.7 . . ?
C17 C16 C15 120.74(19) . . ?
C21 C16 C15 121.4(2) . . ?
C21 C16 C17 117.8(2) . . ?
C16 C17 H17 119.3 . . ?
C18 C17 C16 121.5(2) . . ?
C18 C17 H17 119.3 . . ?
C17 C18 H18 120.0 . . ?
C19 C18 C17 119.9(2) . . ?
C19 C18 H18 120.0 . . ?
C18 C19 H19 120.2 . . ?
C18 C19 C20 119.7(2) . . ?
C20 C19 H19 120.2 . . ?
C19 C20 H20 119.9 . . ?
C19 C20 C21 120.3(2) . . ?
C21 C20 H20 119.9 . . ?
C16 C21 C20 120.9(2) . . ?
C16 C21 H21 119.5 . . ?
C20 C21 H21 119.5 . . ?
O1 C22 C23 110.7(3) . . ?
O2 C22 O1 122.8(5) . . ?
O2 C22 C23 126.1(4) . . ?
O2A C22 O1 122.7(17) . . ?
O2A C22 C23 119.9(13) . . ?
C22 C23 H23A 109.5 . . ?
C22 C23 H23B 109.5 . . ?
C22 C23 H23C 109.5 . . ?
H23A C23 H23B 109.5 . . ?
H23A C23 H23C 109.5 . . ?
H23B C23 H23C 109.5 . . ?

loop_
_geom_bond_atom_site_label_1
_geom_bond_atom_site_label_2
_geom_bond_distance
_geom_bond_site_symmetry_2
_geom_bond_publ_flag
S1 C1 1.738(3) . ?
S1 C8 1.726(2) . ?
O1 C15 1.456(3) . ?
O1 C22 1.334(3) . ?
C1 C2 1.360(3) . ?
C1 C9 1.474(3) . ?
C2 C3 1.441(3) . ?
C2 C15 1.494(3) . ?
C3 C4 1.396(3) . ?
C3 C8 1.402(3) . ?
C4 H4 0.9300 . ?
C4 C5 1.371(3) . ?
C5 H5 0.9300 . ?
C5 C6 1.388(3) . ?
C6 H6 0.9300 . ?
C6 C7 1.364(4) . ?
C7 H7 0.9300 . ?
C7 C8 1.387(3) . ?
C9 C10 1.384(3) . ?
C9 C14 1.378(3) . ?
C10 H10 0.9300 . ?
C10 C11 1.381(4) . ?
C11 H11 0.9300 . ?
C11 C12 1.367(4) . ?
C12 H12 0.9300 . ?
C12 C13 1.370(4) . ?
C13 H13 0.9300 . ?
C13 C14 1.372(4) . ?
C14 H14 0.9300 . ?
C15 H15 0.9800 . ?
C15 C16 1.509(3) . ?
C16 C17 1.378(3) . ?
C16 C21 1.368(3) . ?
C17 H17 0.9300 . ?
C17 C18 1.373(3) . ?
C18 H18 0.9300 . ?
C18 C19 1.360(4) . ?
C19 H19 0.9300 . ?
C19 C20 1.364(4) . ?
C20 H20 0.9300 . ?
C20 C21 1.381(3) . ?
C21 H21 0.9300 . ?
C22 O2 1.203(4) . ?
C22 C23 1.482(4) . ?
C22 O2A 1.197(9) . ?
C23 H23A 0.9600 . ?
C23 H23B 0.9600 . ?
C23 H23C 0.9600 . ?

loop_
_geom_torsion_atom_site_label_1
_geom_torsion_atom_site_label_2
_geom_torsion_atom_site_label_3
_geom_torsion_atom_site_label_4
_geom_torsion
_geom_torsion_site_symmetry_1
_geom_torsion_site_symmetry_2
_geom_torsion_site_symmetry_3
_geom_torsion_site_symmetry_4
_geom_torsion_publ_flag
S1 C1 C2 C3 -0.2(2) . . . . ?
S1 C1 C2 C15 -177.94(16) . . . . ?
S1 C1 C9 C10 -115.8(2) . . . . ?
S1 C1 C9 C14 63.8(3) . . . . ?
O1 C15 C16 C17 37.8(3) . . . . ?
O1 C15 C16 C21 -146.3(2) . . . . ?
C1 S1 C8 C3 1.31(17) . . . . ?
C1 S1 C8 C7 -179.2(2) . . . . ?
C1 C2 C3 C4 -178.8(2) . . . . ?
C1 C2 C3 C8 1.2(3) . . . . ?
C1 C2 C15 O1 -133.1(2) . . . . ?
C1 C2 C15 C16 106.2(2) . . . . ?
C1 C9 C10 C11 -179.5(2) . . . . ?
C1 C9 C14 C13 179.3(2) . . . . ?
C2 C1 C9 C10 65.0(3) . . . . ?
C2 C1 C9 C14 -115.4(3) . . . . ?
C2 C3 C4 C5 -179.7(2) . . . . ?
C2 C3 C8 S1 -1.7(2) . . . . ?
C2 C3 C8 C7 178.8(2) . . . . ?
C2 C15 C16 C17 157.9(2) . . . . ?
C2 C15 C16 C21 -26.2(3) . . . . ?
C3 C2 C15 O1 49.5(3) . . . . ?
C3 C2 C15 C16 -71.2(3) . . . . ?
C3 C4 C5 C6 0.9(4) . . . . ?
C4 C3 C8 S1 178.34(16) . . . . ?
C4 C3 C8 C7 -1.2(3) . . . . ?
C4 C5 C6 C7 -1.2(4) . . . . ?
C5 C6 C7 C8 0.2(4) . . . . ?
C6 C7 C8 S1 -178.5(2) . . . . ?
C6 C7 C8 C3 1.0(4) . . . . ?
C8 S1 C1 C2 -0.61(18) . . . . ?
C8 S1 C1 C9 -179.90(18) . . . . ?
C8 C3 C4 C5 0.2(3) . . . . ?
C9 C1 C2 C3 179.0(2) . . . . ?
C9 C1 C2 C15 1.3(4) . . . . ?
C9 C10 C11 C12 0.1(4) . . . . ?
C10 C9 C14 C13 -1.1(4) . . . . ?
C10 C11 C12 C13 -0.8(4) . . . . ?
C11 C12 C13 C14 0.6(4) . . . . ?
C12 C13 C14 C9 0.4(4) . . . . ?
C14 C9 C10 C11 0.9(4) . . . . ?
C15 O1 C22 O2 7.4(12) . . . . ?
C15 O1 C22 C23 -178.6(2) . . . . ?
C15 O1 C22 O2A -27(3) . . . . ?
C15 C2 C3 C4 -1.1(4) . . . . ?
C15 C2 C3 C8 178.89(19) . . . . ?
C15 C16 C17 C18 176.5(2) . . . . ?
C15 C16 C21 C20 -176.2(2) . . . . ?
C16 C17 C18 C19 -0.3(4) . . . . ?
C17 C16 C21 C20 -0.2(4) . . . . ?
C17 C18 C19 C20 -0.1(4) . . . . ?
C18 C19 C20 C21 0.4(4) . . . . ?
C19 C20 C21 C16 -0.2(4) . . . . ?
C21 C16 C17 C18 0.4(4) . . . . ?
C22 O1 C15 C2 121.1(2) . . . . ?
C22 O1 C15 C16 -114.1(2) . . . . ?
